data_4348180
loop_
_publ_author_name
'Hu, Junyi'
'Zhan, Lijie'
'Zhang, Guanyun'
'Zhang, Qun'
'Du, Lin'
'Tung, Chen-Ho'
'Wang, Yifeng'

_publ_section_title
;
 Effects of Substitutional Dopants on the Photoresponse of a
 Polyoxotitanate Cluster.
;
_journal_issue 17
_journal_name_full 'Inorganic chemistry'
_journal_page_first 8493
_journal_page_last 8501
_journal_paper_doi 10.1021/acs.inorgchem.6b01071
_journal_volume 55
_journal_year 2016
_chemical_formula_moiety 'C51 H119 Br Ni O31 Ti11'
_chemical_formula_sum 'C51 H119 Br Ni O31 Ti11'
_chemical_formula_weight 1893.97
_space_group_crystal_system monoclinic
_space_group_IT_number 7
_space_group_name_Hall 'P -2yac'
_space_group_name_H-M_alt 'P 1 n 1'
_atom_sites_solution_hydrogens geom
_atom_sites_solution_primary iterative
_audit_creation_date 2016-01-27
_audit_creation_method
;
Olex2 1.2
(compiled 2015.01.26 svn.r3150 for OlexSys, GUI svn.r4998)
;
_cell_angle_alpha 90
_cell_angle_beta 90.054(2)
_cell_angle_gamma 90
_cell_formula_units_Z 2
_cell_length_a 15.118(3)
_cell_length_b 13.918(3)
_cell_length_c 20.887(5)
_cell_measurement_reflns_used 2758
_cell_measurement_temperature 173(2)
_cell_measurement_theta_max 22.16
_cell_measurement_theta_min 2.44
_cell_volume 4394.9(17)
_computing_molecular_graphics 'Olex2 (Dolomanov et al., 2009)'
_computing_publication_material 'Olex2 (Dolomanov et al., 2009)'
_computing_structure_refinement 'ShelXL (Sheldrick, 2008)'
_computing_structure_solution 'olex2.solve (Bourhis et al., 2015)'
_diffrn_ambient_temperature 173.15
_diffrn_measured_fraction_theta_full 0.976
_diffrn_measured_fraction_theta_max 0.966
_diffrn_measurement_device_type 'CCD area detector'
_diffrn_measurement_method 'phi and omega scans'
_diffrn_radiation_monochromator graphite
_diffrn_radiation_type MoK\a
_diffrn_radiation_wavelength 0.71073
_diffrn_reflns_av_R_equivalents 0.0740
_diffrn_reflns_av_unetI/netI 0.1813
_diffrn_reflns_Laue_measured_fraction_full 0.976
_diffrn_reflns_Laue_measured_fraction_max 0.966
_diffrn_reflns_limit_h_max 19
_diffrn_reflns_limit_h_min -17
_diffrn_reflns_limit_k_max 16
_diffrn_reflns_limit_k_min -18
_diffrn_reflns_limit_l_max 26
_diffrn_reflns_limit_l_min -27
_diffrn_reflns_number 27134
_diffrn_reflns_point_group_measured_fraction_full 0.905
_diffrn_reflns_point_group_measured_fraction_max 0.883
_diffrn_reflns_theta_full 26.000
_diffrn_reflns_theta_max 27.523
_diffrn_reflns_theta_min 2.438
_exptl_absorpt_coefficient_mu 1.670
_exptl_absorpt_correction_type none
_exptl_crystal_colour colourless
_exptl_crystal_colour_primary colourless
_exptl_crystal_density_diffrn 1.431
_exptl_crystal_description block
_exptl_crystal_F_000 1956
_refine_diff_density_max 1.106
_refine_diff_density_min -0.597
_refine_diff_density_rms 0.129
_refine_ls_abs_structure_details
;
 Flack x determined using 2890 quotients [(I+)-(I-)]/[(I+)+(I-)]
 (Parsons, Flack and Wagner, Acta Cryst. B69 (2013) 249-259).
;
_refine_ls_abs_structure_Flack 0.071(12)
_refine_ls_extinction_method none
_refine_ls_goodness_of_fit_ref 0.976
_refine_ls_hydrogen_treatment constr
_refine_ls_matrix_type full
_refine_ls_number_parameters 888
_refine_ls_number_reflns 17860
_refine_ls_number_restraints 116
_refine_ls_restrained_S_all 0.979
_refine_ls_R_factor_all 0.1672
_refine_ls_R_factor_gt 0.0736
_refine_ls_shift/su_max 0.001
_refine_ls_shift/su_mean 0.000
_refine_ls_structure_factor_coef Fsqd
_refine_ls_weighting_details 'w=1/[\s^2^(Fo^2^)+(0.0850P)^2^] where P=(Fo^2^+2Fc^2^)/3'
_refine_ls_weighting_scheme calc
_refine_ls_wR_factor_gt 0.1615
_refine_ls_wR_factor_ref 0.2012
_reflns_Friedel_coverage 0.827
_reflns_Friedel_fraction_full 0.833
_reflns_Friedel_fraction_max 0.800
_reflns_number_gt 9066
_reflns_number_total 17860
_reflns_threshold_expression 'I > 2\s(I)'
_cod_data_source_file ic6b01071_si_002.cif
_cod_data_source_block {Ti11NiBr}
_cod_original_cell_volume 4395.1(17)
_cod_database_code 4348180
_shelxl_version_number 2014-3
_shelx_space_group_comment
;
The symmetry employed for this shelxl refinement is uniquely defined
by the following loop, which should always be used as a source of
symmetry information in preference to the above space-group names.
They are only intended as comments.
;
_olex2_refinement_description
;
1. Fixed Uiso
 At 1.2 times of:
  All C(H) groups
 At 1.5 times of:
  All C(H,H,H) groups
2. Restrained distances
 C28-C30
 1.5 with sigma of 0.02
 C28-C30
 1.5 with sigma of 0.02
 C28-C30
 1.5 with sigma of 0.02
 C11-C10
 1.5 with sigma of 0.02
 C1-C3
 1.5 with sigma of 0.02
 C1-C2
 1.5 with sigma of 0.02
 C34-C35
 1.5 with sigma of 0.02
 C13-C14
 1.5 with sigma of 0.02
 C22-C23
 1.5 with sigma of 0.02
 C28-C29
 1.5 with sigma of 0.02
 C31-C32
 1.5 with sigma of 0.02
 C34-C35
 1.5 with sigma of 0.02
 C28-O18
 1.45 with sigma of 0.02
 C43-C44
 1.5 with sigma of 0.02
 C43-C45
 1.5 with sigma of 0.02
 C49-C51
 1.5 with sigma of 0.02
 C13-C14
 1.5 with sigma of 0.02
 C15-C13
 1.5 with sigma of 0.02
 C46-C47
 1.5 with sigma of 0.02
 C48-C46
 1.5 with sigma of 0.02
 C22-C24
 1.5 with sigma of 0.02
 C22-C23
 1.5 with sigma of 0.02
3. Rigid bond restraints
 C22, C23
 with sigma for 1-2 distances of 0.01 and sigma for 1-3 distances of 0.01
 C34, C35
 with sigma for 1-2 distances of 0.01 and sigma for 1-3 distances of 0.01
4. Uiso/Uaniso restraints and constraints
C28 \\sim C29 \\sim C30: within 1.7A with sigma of 0.04 and sigma for terminal
atoms of 0.08
C28 \\sim C29 \\sim C30: within 1.7A with sigma of 0.04 and sigma for terminal
atoms of 0.08
C28 \\sim C29 \\sim C30: within 1.7A with sigma of 0.004 and sigma for terminal
atoms of 0.08
Uanis(C14) \\sim Ueq: with sigma of 0.01 and sigma for terminal atoms of 0.02
Uanis(C19) \\sim Ueq: with sigma of 0.01 and sigma for terminal atoms of 0.02
Uanis(C10) \\sim Ueq: with sigma of 0.001 and sigma for terminal atoms of 0.002
Uanis(C34) \\sim Ueq: with sigma of 0.01 and sigma for terminal atoms of 0.02
Uanis(C43) \\sim Ueq, Uanis(C45) \\sim Ueq, Uanis(C28) \\sim Ueq: with sigma of
0.01 and sigma for terminal atoms of 0.02
Uanis(C28) \\sim Ueq: with sigma of 0.001 and sigma for terminal atoms of 0.002
Uanis(C45) \\sim Ueq: with sigma of 0.01 and sigma for terminal atoms of 0.02
Uanis(C27) \\sim Ueq, Uanis(C35) \\sim Ueq, Uanis(C25) \\sim Ueq, Uanis(C18)
\\sim Ueq: with sigma of 0.01 and sigma for terminal atoms of 0.02
Uanis(C23) \\sim Ueq, Uanis(C33) \\sim Ueq: with sigma of 0.001 and sigma for
terminal atoms of 0.002
5.a Ternary CH refined with riding coordinates:
 C1(H1), C4(H4), C7(H7), C10(H10), C13(H13), C16(H16), C19(H19), C22(H22),
 C25(H25), C28(H28), C31(H31), C34(H34), C37(H37), C40(H40), C43(H43), C46(H46),
  C49(H49)
5.b Me refined with riding coordinates:
 C30(H30A,H30B,H30C), C35(H35A,H35B,H35C)
5.c Idealised Me refined as rotating group:
 C2(H2A,H2B,H2C), C3(H3A,H3B,H3C), C5(H5A,H5B,H5C), C6(H6A,H6B,H6C), C8(H8A,
 H8B,H8C), C9(H9A,H9B,H9C), C11(H11A,H11B,H11C), C12(H12A,H12B,H12C), C14(H14A,
 H14B,H14C), C15(H15A,H15B,H15C), C17(H17A,H17B,H17C), C18(H18A,H18B,H18C),
 C20(H20A,H20B,H20C), C21(H21A,H21B,H21C), C23(H23A,H23B,H23C), C24(H24A,H24B,
 H24C), C26(H26A,H26B,H26C), C27(H27A,H27B,H27C), C29(H29A,H29B,H29C), C32(H32A,
 H32B,H32C), C33(H33A,H33B,H33C), C36(H36A,H36B,H36C), C38(H38A,H38B,H38C),
 C39(H39A,H39B,H39C), C41(H41A,H41B,H41C), C42(H42A,H42B,H42C), C44(H44A,H44B,
 H44C), C45(H45A,H45B,H45C), C47(H47A,H47B,H47C), C48(H48A,H48B,H48C), C50(H50A,
 H50B,H50C), C51(H51A,H51B,H51C)
;
_olex2_submission_special_instructions 'No special instructions were received'

loop_
_space_group_symop_operation_xyz
'x, y, z'
'x+1/2, -y, z+1/2'

loop_
_atom_site_label
_atom_site_type_symbol
_atom_site_fract_x
_atom_site_fract_y
_atom_site_fract_z
_atom_site_U_iso_or_equiv
_atom_site_adp_type
_atom_site_occupancy
_atom_site_site_symmetry_order
_atom_site_calc_flag
_atom_site_refinement_flags_posn
_atom_site_refinement_flags_adp
Br1 Br 0.49999(15) 0.46620(15) 0.52201(12) 0.0573(6) Uani 1 1 d . .
C1 C 0.8727(14) 0.3507(13) 0.5824(10) 0.045(6) Uani 1 1 d D .
H1 H 0.8106 0.3422 0.5980 0.054 Uiso 1 1 calc R .
C2 C 0.8974(14) 0.2627(12) 0.5439(10) 0.066(6) Uani 1 1 d D .
H2A H 0.9588 0.2684 0.5294 0.099 Uiso 1 1 calc GR .
H2B H 0.8582 0.2574 0.5066 0.099 Uiso 1 1 calc GR .
H2C H 0.8912 0.2052 0.5706 0.099 Uiso 1 1 calc GR .
C3 C 0.9331(19) 0.3597(18) 0.6409(10) 0.087(11) Uani 1 1 d D .
H3A H 0.9289 0.3012 0.6668 0.131 Uiso 1 1 calc GR .
H3B H 0.9149 0.4151 0.6666 0.131 Uiso 1 1 calc GR .
H3C H 0.9944 0.3684 0.6267 0.131 Uiso 1 1 calc GR .
C4 C 0.7787(16) 0.4584(16) 0.3978(10) 0.051(6) Uani 1 1 d . .
H4 H 0.7530 0.4812 0.3563 0.062 Uiso 1 1 calc R .
C5 C 0.8723(14) 0.4186(14) 0.3867(11) 0.047(6) Uani 1 1 d . .
H5A H 0.8966 0.3952 0.4273 0.071 Uiso 1 1 calc GR .
H5B H 0.9103 0.4697 0.3698 0.071 Uiso 1 1 calc GR .
H5C H 0.8697 0.3657 0.3558 0.071 Uiso 1 1 calc GR .
C6 C 0.7200(16) 0.3879(15) 0.4270(12) 0.059(7) Uani 1 1 d . .
H6A H 0.7106 0.3345 0.3972 0.088 Uiso 1 1 calc GR .
H6B H 0.6631 0.4182 0.4368 0.088 Uiso 1 1 calc GR .
H6C H 0.7468 0.3637 0.4666 0.088 Uiso 1 1 calc GR .
C7 C 0.6470(15) 0.6467(16) 0.2969(12) 0.053(7) Uani 1 1 d . .
H7 H 0.5954 0.6221 0.3219 0.063 Uiso 1 1 calc R .
C8 C 0.6212(16) 0.7460(15) 0.2745(10) 0.080(8) Uani 1 1 d . .
H8A H 0.6747 0.7846 0.2678 0.119 Uiso 1 1 calc GR .
H8B H 0.5840 0.7768 0.3069 0.119 Uiso 1 1 calc GR .
H8C H 0.5884 0.7410 0.2341 0.119 Uiso 1 1 calc GR .
C9 C 0.6618(16) 0.5789(17) 0.2478(12) 0.076(8) Uani 1 1 d . .
H9A H 0.6070 0.5691 0.2236 0.114 Uiso 1 1 calc GR .
H9B H 0.6808 0.5178 0.2667 0.114 Uiso 1 1 calc GR .
H9C H 0.7080 0.6028 0.2190 0.114 Uiso 1 1 calc GR .
C10 C 0.9135(12) 0.7590(11) 0.3471(9) 0.027(5) Uani 1 1 d D U
H10 H 0.9749 0.7811 0.3571 0.033 Uiso 1 1 calc R .
C11 C 0.8608(16) 0.8425(15) 0.3232(10) 0.061(7) Uani 1 1 d D .
H11A H 0.8789 0.8580 0.2794 0.091 Uiso 1 1 calc GR .
H11B H 0.8712 0.8983 0.3509 0.091 Uiso 1 1 calc GR .
H11C H 0.7977 0.8261 0.3237 0.091 Uiso 1 1 calc GR .
C12 C 0.9183(13) 0.6751(16) 0.3040(9) 0.052(7) Uani 1 1 d . .
H12A H 0.8586 0.6507 0.2960 0.078 Uiso 1 1 calc GR .
H12B H 0.9541 0.6247 0.3241 0.078 Uiso 1 1 calc GR .
H12C H 0.9456 0.6943 0.2634 0.078 Uiso 1 1 calc GR .
C13 C 1.0875(12) 0.8549(15) 0.4479(13) 0.078(9) Uani 1 1 d D .
H13 H 1.1066 0.8291 0.4054 0.094 Uiso 1 1 calc R .
C14 C 1.1627(16) 0.850(2) 0.4905(14) 0.114(10) Uani 1 1 d D U
H14A H 1.2170 0.8633 0.4665 0.170 Uiso 1 1 calc GR .
H14B H 1.1662 0.7858 0.5095 0.170 Uiso 1 1 calc GR .
H14C H 1.1559 0.8980 0.5246 0.170 Uiso 1 1 calc GR .
C15 C 1.0525(14) 0.9546(16) 0.4373(12) 0.076(9) Uani 1 1 d D .
H15A H 1.0443 0.9864 0.4787 0.114 Uiso 1 1 calc GR .
H15B H 0.9957 0.9511 0.4148 0.114 Uiso 1 1 calc GR .
H15C H 1.0947 0.9913 0.4114 0.114 Uiso 1 1 calc GR .
C16 C 1.0404(12) 0.5624(14) 0.5098(11) 0.042(6) Uani 1 1 d . .
H16 H 1.0292 0.4922 0.5159 0.051 Uiso 1 1 calc R .
C17 C 1.0857(17) 0.5978(19) 0.5722(14) 0.087(10) Uani 1 1 d . .
H17A H 1.1475 0.5765 0.5727 0.130 Uiso 1 1 calc GR .
H17B H 1.0547 0.5711 0.6093 0.130 Uiso 1 1 calc GR .
H17C H 1.0835 0.6681 0.5739 0.130 Uiso 1 1 calc GR .
C18 C 1.0832(14) 0.5723(16) 0.4456(11) 0.056(7) Uani 1 1 d . U
H18A H 1.0940 0.6404 0.4366 0.084 Uiso 1 1 calc GR .
H18B H 1.0441 0.5455 0.4127 0.084 Uiso 1 1 calc GR .
H18C H 1.1395 0.5374 0.4455 0.084 Uiso 1 1 calc GR .
C19 C 0.693(2) 0.393(2) 0.7255(14) 0.104(9) Uani 1 1 d . U
H19 H 0.7410 0.3463 0.7138 0.124 Uiso 1 1 calc R .
C20 C 0.6176(16) 0.3614(17) 0.6859(13) 0.092(8) Uani 1 1 d . .
H20A H 0.6173 0.2911 0.6829 0.138 Uiso 1 1 calc GR .
H20B H 0.6229 0.3890 0.6429 0.138 Uiso 1 1 calc GR .
H20C H 0.5623 0.3833 0.7056 0.138 Uiso 1 1 calc GR .
C21 C 0.6863(19) 0.3831(19) 0.7966(13) 0.091(10) Uani 1 1 d . .
H21A H 0.6575 0.4403 0.8143 0.136 Uiso 1 1 calc GR .
H21B H 0.7457 0.3767 0.8150 0.136 Uiso 1 1 calc GR .
H21C H 0.6513 0.3260 0.8072 0.136 Uiso 1 1 calc GR .
C22 C 0.4102(19) 0.768(2) 0.3998(12) 0.119(12) Uani 1 1 d D U
H22 H 0.3736 0.8152 0.4243 0.143 Uiso 1 1 calc R .
C23 C 0.395(2) 0.802(2) 0.3350(12) 0.115(10) Uani 1 1 d D U
H23A H 0.4419 0.7792 0.3068 0.172 Uiso 1 1 calc GR .
H23B H 0.3943 0.8729 0.3348 0.172 Uiso 1 1 calc GR .
H23C H 0.3375 0.7785 0.3196 0.172 Uiso 1 1 calc GR .
C24 C 0.3808(18) 0.6806(19) 0.4284(15) 0.138(14) Uani 1 1 d D .
H24A H 0.3240 0.6617 0.4095 0.207 Uiso 1 1 calc GR .
H24B H 0.3735 0.6900 0.4746 0.207 Uiso 1 1 calc GR .
H24C H 0.4246 0.6300 0.4207 0.207 Uiso 1 1 calc GR .
C25 C 0.7059(14) 1.0763(14) 0.3794(10) 0.056(5) Uani 1 1 d . U
H25 H 0.6680 1.1280 0.3981 0.067 Uiso 1 1 calc R .
C26 C 0.787(2) 1.1249(16) 0.3496(12) 0.091(10) Uani 1 1 d . .
H26A H 0.8127 1.0824 0.3172 0.136 Uiso 1 1 calc GR .
H26B H 0.8307 1.1381 0.3830 0.136 Uiso 1 1 calc GR .
H26C H 0.7688 1.1854 0.3294 0.136 Uiso 1 1 calc GR .
C27 C 0.6505(19) 1.0195(19) 0.3373(12) 0.108(10) Uani 1 1 d . U
H27A H 0.6472 1.0505 0.2952 0.162 Uiso 1 1 calc GR .
H27B H 0.5910 1.0145 0.3555 0.162 Uiso 1 1 calc GR .
H27C H 0.6759 0.9551 0.3326 0.162 Uiso 1 1 calc GR .
C28 C 1.0310(16) 1.0102(18) 0.6326(13) 0.104(9) Uani 1 1 d D U
H28 H 1.0716 1.0239 0.5960 0.125 Uiso 1 1 calc R .
C29 C 1.0686(18) 0.927(2) 0.6661(17) 0.157(16) Uani 1 1 d D U
H29A H 1.1162 0.9487 0.6946 0.236 Uiso 1 1 calc GR .
H29B H 1.0925 0.8817 0.6348 0.236 Uiso 1 1 calc GR .
H29C H 1.0224 0.8957 0.6914 0.236 Uiso 1 1 calc GR .
C30 C 1.031(3) 1.096(2) 0.672(2) 0.23(2) Uani 1 1 d D U
H30A H 1.0907 1.1065 0.6891 0.348 Uiso 1 1 calc R .
H30B H 1.0133 1.1512 0.6460 0.348 Uiso 1 1 calc R .
H30C H 0.9894 1.0877 0.7074 0.348 Uiso 1 1 calc R .
C31 C 1.0056(16) 0.6373(19) 0.7588(13) 0.089(8) Uani 1 1 d D .
H31 H 1.0259 0.5873 0.7278 0.106 Uiso 1 1 calc R .
C32 C 0.943(2) 0.580(2) 0.8004(14) 0.161(16) Uani 1 1 d D .
H32A H 0.9616 0.5129 0.8009 0.241 Uiso 1 1 calc GR .
H32B H 0.8831 0.5854 0.7833 0.241 Uiso 1 1 calc GR .
H32C H 0.9447 0.6060 0.8441 0.241 Uiso 1 1 calc GR .
C33 C 1.091(2) 0.678(2) 0.7809(15) 0.123(11) Uani 1 1 d . U
H33A H 1.0804 0.7391 0.8034 0.184 Uiso 1 1 calc GR .
H33B H 1.1295 0.6902 0.7438 0.184 Uiso 1 1 calc GR .
H33C H 1.1203 0.6330 0.8100 0.184 Uiso 1 1 calc GR .
C34 C 0.3752(16) 0.6336(17) 0.6605(14) 0.077(8) Uani 1 1 d D U
H34 H 0.3715 0.6142 0.6145 0.093 Uiso 1 1 calc R .
C35 C 0.2869(17) 0.672(2) 0.6775(18) 0.145(12) Uani 1 1 d D U
H35A H 0.2428 0.6204 0.6738 0.218 Uiso 1 1 calc R .
H35B H 0.2880 0.6957 0.7216 0.218 Uiso 1 1 calc R .
H35C H 0.2715 0.7243 0.6484 0.218 Uiso 1 1 calc R .
C36 C 0.4102(16) 0.5429(14) 0.6978(12) 0.068(8) Uani 1 1 d . .
H36A H 0.3603 0.5010 0.7087 0.103 Uiso 1 1 calc GR .
H36B H 0.4399 0.5636 0.7372 0.103 Uiso 1 1 calc GR .
H36C H 0.4521 0.5077 0.6708 0.103 Uiso 1 1 calc GR .
C37 C 0.4323(12) 0.9317(13) 0.6247(10) 0.035(5) Uani 1 1 d . .
H37 H 0.4436 1.0016 0.6176 0.042 Uiso 1 1 calc R .
C38 C 0.3776(14) 0.8966(17) 0.5726(11) 0.057(7) Uani 1 1 d . .
H38A H 0.3604 0.8300 0.5811 0.086 Uiso 1 1 calc GR .
H38B H 0.4111 0.8996 0.5324 0.086 Uiso 1 1 calc GR .
H38C H 0.3245 0.9366 0.5689 0.086 Uiso 1 1 calc GR .
C39 C 0.3783(15) 0.9210(15) 0.6845(11) 0.057(7) Uani 1 1 d . .
H39A H 0.3263 0.9628 0.6820 0.085 Uiso 1 1 calc GR .
H39B H 0.4142 0.9392 0.7217 0.085 Uiso 1 1 calc GR .
H39C H 0.3592 0.8540 0.6890 0.085 Uiso 1 1 calc GR .
C40 C 0.5661(16) 1.1507(14) 0.5611(12) 0.055(7) Uani 1 1 d . .
H40 H 0.5272 1.1886 0.5905 0.066 Uiso 1 1 calc R .
C41 C 0.6422(13) 1.2076(15) 0.5450(10) 0.065(6) Uani 1 1 d . .
H41A H 0.6888 1.1658 0.5282 0.097 Uiso 1 1 calc GR .
H41B H 0.6637 1.2408 0.5834 0.097 Uiso 1 1 calc GR .
H41C H 0.6259 1.2552 0.5124 0.097 Uiso 1 1 calc GR .
C42 C 0.5163(18) 1.1279(16) 0.5027(12) 0.069(8) Uani 1 1 d . .
H42A H 0.4908 1.1869 0.4850 0.103 Uiso 1 1 calc GR .
H42B H 0.4687 1.0826 0.5130 0.103 Uiso 1 1 calc GR .
H42C H 0.5561 1.0988 0.4712 0.103 Uiso 1 1 calc GR .
C43 C 0.6857(11) 1.0414(12) 0.7333(9) 0.031(5) Uani 1 1 d D U
H43 H 0.7117 1.0201 0.7751 0.037 Uiso 1 1 calc R .
C44 C 0.6023(14) 1.0956(16) 0.7490(11) 0.059(7) Uani 1 1 d D .
H44A H 0.6164 1.1488 0.7781 0.089 Uiso 1 1 calc GR .
H44B H 0.5601 1.0523 0.7697 0.089 Uiso 1 1 calc GR .
H44C H 0.5764 1.1212 0.7095 0.089 Uiso 1 1 calc GR .
C45 C 0.7530(13) 1.1060(13) 0.7023(10) 0.040(6) Uani 1 1 d D U
H45A H 0.7360 1.1180 0.6577 0.060 Uiso 1 1 calc GR .
H45B H 0.8112 1.0750 0.7035 0.060 Uiso 1 1 calc GR .
H45C H 0.7557 1.1671 0.7255 0.060 Uiso 1 1 calc GR .
C46 C 0.8099(18) 0.858(2) 0.8429(11) 0.083(10) Uani 1 1 d D .
H46 H 0.8324 0.7913 0.8489 0.100 Uiso 1 1 calc R .
C47 C 0.7734(18) 0.877(3) 0.9037(11) 0.161(19) Uani 1 1 d D .
H47A H 0.8199 0.9002 0.9325 0.241 Uiso 1 1 calc GR .
H47B H 0.7476 0.8180 0.9210 0.241 Uiso 1 1 calc GR .
H47C H 0.7272 0.9262 0.8997 0.241 Uiso 1 1 calc GR .
C48 C 0.8915(15) 0.909(2) 0.8250(12) 0.106(11) Uani 1 1 d D .
H48A H 0.8821 0.9785 0.8282 0.159 Uiso 1 1 calc GR .
H48B H 0.9075 0.8924 0.7809 0.159 Uiso 1 1 calc GR .
H48C H 0.9395 0.8899 0.8539 0.159 Uiso 1 1 calc GR .
C49 C 0.5519(15) 0.7410(16) 0.7909(10) 0.054(7) Uani 1 1 d D .
H49 H 0.4923 0.7148 0.7797 0.065 Uiso 1 1 calc R .
C50 C 0.5368(17) 0.8228(16) 0.8396(10) 0.063(8) Uani 1 1 d . .
H50A H 0.5132 0.7960 0.8795 0.095 Uiso 1 1 calc GR .
H50B H 0.4945 0.8691 0.8219 0.095 Uiso 1 1 calc GR .
H50C H 0.5931 0.8553 0.8483 0.095 Uiso 1 1 calc GR .
C51 C 0.6039(15) 0.6589(15) 0.8223(10) 0.056(7) Uani 1 1 d D .
H51A H 0.6605 0.6834 0.8383 0.084 Uiso 1 1 calc GR .
H51B H 0.6147 0.6083 0.7907 0.084 Uiso 1 1 calc GR .
H51C H 0.5696 0.6326 0.8580 0.084 Uiso 1 1 calc GR .
Ni1 Ni 0.60133(16) 0.59117(16) 0.54446(12) 0.0293(7) Uani 1 1 d . .
O1 O 0.8027(7) 0.6864(8) 0.5104(5) 0.019(3) Uani 1 1 d . .
O2 O 0.6636(7) 0.8124(8) 0.6297(6) 0.023(3) Uani 1 1 d . .
O3 O 0.8762(8) 0.4357(8) 0.5469(6) 0.034(3) Uani 1 1 d . .
O4 O 0.7913(8) 0.5403(9) 0.4413(6) 0.031(3) Uani 1 1 d . .
O5 O 0.7150(10) 0.6565(10) 0.3402(7) 0.040(4) Uani 1 1 d . .
O6 O 0.8727(9) 0.7263(8) 0.4046(6) 0.034(4) Uani 1 1 d . .
O7 O 1.0206(8) 0.7959(9) 0.4707(6) 0.036(4) Uani 1 1 d . .
O8 O 0.9489(8) 0.6108(8) 0.5081(7) 0.032(3) Uani 1 1 d . .
O9 O 0.7171(7) 0.5289(8) 0.5690(5) 0.023(3) Uani 1 1 d . .
O10 O 0.6339(8) 0.6502(8) 0.4592(6) 0.024(3) Uani 1 1 d . .
O11 O 0.7021(7) 0.8092(8) 0.4333(6) 0.027(3) Uani 1 1 d . .
O12 O 0.8545(8) 0.8730(8) 0.4979(6) 0.025(3) Uani 1 1 d . .
O13 O 0.9218(7) 0.7774(8) 0.5882(5) 0.020(3) Uani 1 1 d . .
O14 O 0.8492(8) 0.6003(8) 0.6240(6) 0.028(3) Uani 1 1 d . .
O15 O 0.7276(9) 0.4824(8) 0.7062(6) 0.035(3) Uani 1 1 d . .
O16 O 0.4972(9) 0.7971(9) 0.4198(7) 0.038(4) Uani 1 1 d . .
O17 O 0.7374(8) 1.0178(9) 0.4317(6) 0.035(3) Uani 1 1 d . .
O18 O 0.9455(8) 0.9867(9) 0.6043(6) 0.044(3) Uani 1 1 d D .
O19 O 0.9571(8) 0.7000(9) 0.7185(6) 0.035(3) Uani 1 1 d . .
O20 O 0.6111(8) 0.6220(8) 0.6415(6) 0.029(3) Uani 1 1 d . .
O21 O 0.5362(8) 0.7255(9) 0.5498(6) 0.033(4) Uani 1 1 d . .
O22 O 0.6171(7) 0.8994(8) 0.5156(6) 0.021(3) Uani 1 1 d . .
O23 O 0.7525(7) 0.9594(8) 0.5718(5) 0.024(3) Uani 1 1 d . .
O24 O 0.8297(7) 0.8508(8) 0.6703(6) 0.025(3) Uani 1 1 d . .
O25 O 0.7616(8) 0.6921(8) 0.7034(5) 0.028(3) Uani 1 1 d . .
O26 O 0.4430(8) 0.7012(8) 0.6643(6) 0.031(3) Uani 1 1 d . .
O27 O 0.5117(8) 0.8862(8) 0.6289(6) 0.024(3) Uani 1 1 d . .
O28 O 0.5905(8) 1.0635(8) 0.5920(6) 0.028(3) Uani 1 1 d . .
O29 O 0.6723(7) 0.9562(8) 0.6959(5) 0.022(3) Uani 1 1 d . .
O30 O 0.7497(8) 0.8453(9) 0.7927(6) 0.030(3) Uani 1 1 d . .
O31 O 0.5927(7) 0.7713(8) 0.7314(6) 0.024(3) Uani 1 1 d . .
Ti1 Ti 0.8306(2) 0.5520(2) 0.53283(15) 0.0250(8) Uani 1 1 d . .
Ti2 Ti 0.7453(2) 0.6737(2) 0.42396(16) 0.0234(8) Uani 1 1 d . .
Ti3 Ti 0.9153(2) 0.7462(2) 0.49301(17) 0.0254(9) Uani 1 1 d . .
Ti4 Ti 0.7245(2) 0.5792(2) 0.65368(16) 0.0255(9) Uani 1 1 d . .
Ti5 Ti 0.5865(2) 0.7758(2) 0.47541(16) 0.0245(8) Uani 1 1 d . .
Ti6 Ti 0.7357(2) 0.9168(2) 0.48236(16) 0.0232(8) Uani 1 1 d . .
Ti7 Ti 0.8633(2) 0.9004(2) 0.59061(16) 0.0230(8) Uani 1 1 d . .
Ti8 Ti 0.8754(2) 0.7177(2) 0.66226(16) 0.0251(8) Uani 1 1 d . .
Ti9 Ti 0.5468(2) 0.7449(2) 0.64061(17) 0.0276(9) Uani 1 1 d . .
Ti10 Ti 0.6295(2) 0.9437(2) 0.60451(16) 0.0250(9) Uani 1 1 d . .
Ti11 Ti 0.7121(2) 0.8214(2) 0.71406(17) 0.0258(9) Uani 1 1 d . .

loop_
_atom_site_aniso_label
_atom_site_aniso_U_11
_atom_site_aniso_U_22
_atom_site_aniso_U_33
_atom_site_aniso_U_23
_atom_site_aniso_U_13
_atom_site_aniso_U_12
Br1 0.0501(12) 0.0528(12) 0.0689(15) -0.0022(13) -0.0001(10) -0.0153(11)
C1 0.050(13) 0.044(12) 0.039(13) 0.013(10) -0.002(10) 0.015(10)
C2 0.084(16) 0.038(11) 0.077(17) -0.003(11) -0.026(13) 0.019(11)
C3 0.16(3) 0.067(17) 0.032(15) -0.001(13) -0.046(18) 0.031(18)
C4 0.087(17) 0.047(13) 0.020(11) -0.020(10) 0.011(11) -0.011(13)
C5 0.054(14) 0.041(11) 0.046(15) -0.022(10) 0.002(11) 0.000(10)
C6 0.059(16) 0.047(13) 0.070(19) -0.005(13) 0.005(13) -0.006(12)
C7 0.058(16) 0.057(15) 0.043(16) -0.012(13) -0.009(13) 0.018(12)
C8 0.104(19) 0.074(16) 0.060(16) -0.002(13) -0.054(15) 0.001(14)
C9 0.080(18) 0.084(17) 0.063(17) 0.006(14) -0.033(14) -0.016(14)
C10 0.027(5) 0.028(5) 0.027(5) 0.0000(14) 0.0006(14) -0.0001(14)
C11 0.089(19) 0.071(17) 0.023(12) 0.012(12) 0.019(12) -0.003(15)
C12 0.039(12) 0.089(18) 0.029(13) -0.003(12) 0.009(10) -0.024(12)
C13 0.023(11) 0.068(15) 0.14(3) 0.068(16) -0.023(13) -0.021(10)
C14 0.063(16) 0.089(16) 0.19(2) 0.039(17) -0.031(16) -0.023(13)
C15 0.056(16) 0.10(2) 0.071(19) 0.031(17) -0.008(14) -0.059(16)
C16 0.016(9) 0.042(12) 0.069(17) -0.008(11) -0.005(10) 0.018(8)
C17 0.058(18) 0.10(2) 0.10(2) -0.021(18) -0.049(16) 0.048(15)
C18 0.042(12) 0.070(14) 0.056(14) -0.026(11) 0.033(11) 0.006(11)
C19 0.115(14) 0.097(13) 0.100(14) 0.019(11) 0.002(11) -0.008(11)
C20 0.070(17) 0.075(16) 0.13(2) 0.000(17) 0.002(16) -0.031(14)
C21 0.10(2) 0.09(2) 0.08(2) 0.040(17) 0.034(17) 0.035(17)
C22 0.11(2) 0.16(3) 0.085(18) 0.036(19) -0.011(16) -0.10(2)
C23 0.115(10) 0.115(10) 0.113(10) 0.002(3) -0.004(3) -0.001(3)
C24 0.11(2) 0.14(3) 0.17(3) 0.09(2) -0.06(2) -0.10(2)
C25 0.068(10) 0.052(9) 0.048(10) 0.012(8) -0.020(9) 0.021(8)
C26 0.18(3) 0.051(14) 0.043(15) 0.009(12) 0.055(17) -0.029(17)
C27 0.134(19) 0.098(17) 0.091(17) -0.001(14) -0.080(16) 0.038(15)
C28 0.104(9) 0.104(9) 0.104(9) 0.0002(14) -0.0002(14) -0.0003(14)
C29 0.10(2) 0.17(3) 0.20(4) 0.12(3) -0.10(2) -0.06(2)
C30 0.25(5) 0.10(3) 0.34(6) -0.06(3) -0.15(4) -0.04(3)
C31 0.088(19) 0.091(19) 0.09(2) 0.014(16) -0.041(17) 0.025(16)
C32 0.18(4) 0.19(4) 0.12(3) 0.11(3) 0.03(3) 0.07(3)
C33 0.122(12) 0.123(12) 0.123(12) 0.001(3) -0.002(3) 0.000(3)
C34 0.069(11) 0.067(11) 0.096(13) 0.011(10) 0.001(10) -0.023(10)
C35 0.064(14) 0.15(2) 0.22(3) 0.01(2) -0.002(17) -0.031(14)
C36 0.069(17) 0.033(12) 0.10(2) 0.024(15) 0.024(15) 0.003(13)
C37 0.027(11) 0.030(11) 0.047(14) 0.012(10) 0.009(10) 0.016(8)
C38 0.037(14) 0.094(18) 0.041(14) 0.022(13) 0.013(11) 0.017(13)
C39 0.057(16) 0.053(14) 0.061(17) 0.002(12) 0.008(13) 0.022(12)
C40 0.081(17) 0.028(11) 0.056(16) 0.002(11) 0.010(13) 0.021(11)
C41 0.062(14) 0.059(13) 0.072(16) 0.016(12) 0.005(12) -0.016(11)
C42 0.10(2) 0.053(14) 0.057(19) 0.022(13) -0.032(16) 0.013(14)
C43 0.044(9) 0.021(8) 0.029(9) 0.002(8) -0.009(8) 0.006(8)
C44 0.077(17) 0.056(14) 0.045(15) 0.010(12) 0.027(13) 0.030(13)
C45 0.048(12) 0.036(10) 0.036(12) -0.023(9) -0.010(10) -0.016(9)
C46 0.13(3) 0.09(2) 0.028(16) -0.011(15) -0.021(17) -0.041(19)
C47 0.067(19) 0.39(6) 0.026(15) -0.01(2) 0.001(13) -0.04(3)
C48 0.075(18) 0.17(3) 0.069(18) -0.021(18) -0.019(14) -0.075(19)
C49 0.057(13) 0.086(16) 0.019(10) 0.016(10) 0.009(9) -0.025(11)
C50 0.09(2) 0.065(16) 0.031(14) -0.023(12) 0.030(13) 0.008(14)
C51 0.078(18) 0.054(14) 0.037(14) 0.035(11) 0.019(12) 0.009(13)
Ni1 0.0317(15) 0.0271(13) 0.0292(17) 0.0008(12) -0.0017(12) -0.0041(11)
O1 0.022(7) 0.032(7) 0.004(6) 0.007(5) 0.001(5) 0.001(5)
O2 0.016(7) 0.022(6) 0.031(8) -0.003(6) -0.003(6) -0.001(5)
O3 0.037(8) 0.031(7) 0.033(9) 0.003(7) 0.000(7) -0.001(6)
O4 0.036(8) 0.025(7) 0.032(9) 0.007(7) 0.002(6) -0.006(6)
O5 0.052(10) 0.044(9) 0.024(9) 0.000(7) 0.005(8) 0.001(7)
O6 0.042(9) 0.036(8) 0.025(9) 0.006(7) 0.012(7) 0.006(6)
O7 0.028(8) 0.046(8) 0.036(9) 0.005(7) 0.006(7) 0.001(7)
O8 0.028(8) 0.026(7) 0.041(10) 0.007(7) 0.004(7) 0.001(6)
O9 0.032(7) 0.016(5) 0.021(7) 0.004(6) -0.003(5) 0.000(5)
O10 0.029(7) 0.022(6) 0.023(7) -0.008(5) -0.005(6) -0.007(5)
O11 0.018(7) 0.023(6) 0.039(9) 0.008(7) -0.003(6) -0.003(6)
O12 0.030(8) 0.024(6) 0.020(8) 0.010(6) 0.002(6) -0.005(5)
O13 0.016(7) 0.034(7) 0.011(7) 0.004(6) -0.007(5) 0.008(5)
O14 0.030(8) 0.032(7) 0.022(8) 0.001(6) 0.000(6) 0.000(6)
O15 0.056(9) 0.023(7) 0.027(8) 0.006(6) -0.010(7) 0.006(6)
O16 0.036(9) 0.041(8) 0.036(9) 0.008(7) -0.007(7) -0.004(7)
O17 0.033(7) 0.036(8) 0.035(9) 0.025(7) -0.003(7) -0.011(6)
O18 0.037(7) 0.052(8) 0.042(8) 0.011(7) -0.006(6) -0.006(6)
O19 0.027(8) 0.052(8) 0.026(8) -0.002(7) -0.010(6) 0.006(7)
O20 0.027(8) 0.035(7) 0.026(9) -0.008(6) -0.002(7) -0.002(6)
O21 0.030(8) 0.035(7) 0.035(9) 0.004(7) 0.000(7) -0.015(6)
O22 0.017(7) 0.027(7) 0.019(8) 0.002(6) -0.006(6) 0.003(5)
O23 0.033(7) 0.025(6) 0.014(7) 0.003(6) -0.004(5) 0.000(6)
O24 0.022(7) 0.024(6) 0.027(8) 0.008(6) -0.001(6) -0.006(5)
O25 0.032(8) 0.040(8) 0.011(7) 0.000(6) 0.001(6) -0.008(6)
O26 0.022(8) 0.026(7) 0.046(9) 0.003(7) 0.005(7) -0.007(6)
O27 0.029(8) 0.032(7) 0.012(7) 0.002(6) 0.002(6) 0.003(6)
O28 0.035(8) 0.017(6) 0.031(9) 0.000(6) -0.007(7) 0.010(5)
O29 0.032(7) 0.020(6) 0.014(7) -0.002(6) -0.001(6) 0.010(6)
O30 0.035(8) 0.036(7) 0.019(8) -0.002(7) -0.015(6) -0.004(6)
O31 0.023(7) 0.031(7) 0.017(8) -0.002(6) 0.004(6) -0.005(6)
Ti1 0.0234(19) 0.0294(19) 0.022(2) 0.0008(16) -0.0017(16) 0.0029(15)
Ti2 0.029(2) 0.0285(18) 0.013(2) 0.0003(16) -0.0034(16) -0.0009(15)
Ti3 0.0196(19) 0.0322(19) 0.024(2) 0.0002(16) 0.0010(17) 0.0003(15)
Ti4 0.030(2) 0.0241(17) 0.022(2) 0.0059(16) 0.0017(18) -0.0011(16)
Ti5 0.024(2) 0.0286(18) 0.021(2) 0.0024(17) -0.0055(17) -0.0001(15)
Ti6 0.025(2) 0.0267(18) 0.018(2) 0.0041(16) -0.0014(17) -0.0001(15)
Ti7 0.0230(19) 0.0268(18) 0.019(2) 0.0009(15) -0.0005(16) -0.0050(15)
Ti8 0.024(2) 0.0281(18) 0.023(2) 0.0016(16) -0.0042(17) -0.0001(15)
Ti9 0.028(2) 0.0291(18) 0.025(2) 0.0039(16) 0.0035(18) -0.0031(16)
Ti10 0.029(2) 0.0234(18) 0.022(2) 0.0022(16) 0.0025(17) 0.0019(15)
Ti11 0.029(2) 0.0278(18) 0.021(2) 0.0023(17) 0.0030(17) -0.0007(16)

loop_
_atom_type_symbol
_atom_type_description
_atom_type_scat_dispersion_real
_atom_type_scat_dispersion_imag
_atom_type_scat_source
C C 0.0033 0.0016 'International Tables Vol C Tables 4.2.6.8 and 6.1.1.4'
H H 0.0000 0.0000 'International Tables Vol C Tables 4.2.6.8 and 6.1.1.4'
Br Br -0.2901 2.4595 'International Tables Vol C Tables 4.2.6.8 and 6.1.1.4'
Ni Ni 0.3393 1.1124 'International Tables Vol C Tables 4.2.6.8 and 6.1.1.4'
O O 0.0106 0.0060 'International Tables Vol C Tables 4.2.6.8 and 6.1.1.4'
Ti Ti 0.2776 0.4457 'International Tables Vol C Tables 4.2.6.8 and 6.1.1.4'

loop_
_geom_angle_atom_site_label_1
_geom_angle_atom_site_label_2
_geom_angle_atom_site_label_3
_geom_angle
C2 C1 H1 108.0
C2 C1 C3 110.1(17)
C3 C1 H1 108.0
O3 C1 H1 108.0
O3 C1 C2 113.1(16)
O3 C1 C3 109.4(18)
C1 C2 H2A 109.5
C1 C2 H2B 109.5
C1 C2 H2C 109.5
H2A C2 H2B 109.5
H2A C2 H2C 109.5
H2B C2 H2C 109.5
C1 C3 H3A 109.5
C1 C3 H3B 109.5
C1 C3 H3C 109.5
H3A C3 H3B 109.5
H3A C3 H3C 109.5
H3B C3 H3C 109.5
C5 C4 H4 109.9
C6 C4 H4 109.9
C6 C4 C5 112(2)
C6 C4 O4 110.0(16)
O4 C4 H4 109.9
O4 C4 C5 104.7(17)
C4 C5 H5A 109.5
C4 C5 H5B 109.5
C4 C5 H5C 109.5
H5A C5 H5B 109.5
H5A C5 H5C 109.5
H5B C5 H5C 109.5
C4 C6 H6A 109.5
C4 C6 H6B 109.5
C4 C6 H6C 109.5
H6A C6 H6B 109.5
H6A C6 H6C 109.5
H6B C6 H6C 109.5
C8 C7 H7 105.9
C9 C7 H7 105.9
C9 C7 C8 115(2)
O5 C7 H7 105.9
O5 C7 C8 107.8(19)
O5 C7 C9 115.2(19)
C7 C8 H8A 109.5
C7 C8 H8B 109.5
C7 C8 H8C 109.5
H8A C8 H8B 109.5
H8A C8 H8C 109.5
H8B C8 H8C 109.5
C7 C9 H9A 109.5
C7 C9 H9B 109.5
C7 C9 H9C 109.5
H9A C9 H9B 109.5
H9A C9 H9C 109.5
H9B C9 H9C 109.5
C11 C10 H10 109.0
C12 C10 H10 109.0
C12 C10 C11 116.0(18)
O6 C10 H10 109.0
O6 C10 C11 107.3(15)
O6 C10 C12 106.5(14)
C10 C11 H11A 109.5
C10 C11 H11B 109.5
C10 C11 H11C 109.5
H11A C11 H11B 109.5
H11A C11 H11C 109.5
H11B C11 H11C 109.5
C10 C12 H12A 109.5
C10 C12 H12B 109.5
C10 C12 H12C 109.5
H12A C12 H12B 109.5
H12A C12 H12C 109.5
H12B C12 H12C 109.5
C14 C13 H13 107.6
C14 C13 C15 114(2)
C15 C13 H13 107.6
O7 C13 H13 107.6
O7 C13 C14 109.5(19)
O7 C13 C15 109.9(17)
C13 C14 H14A 109.5
C13 C14 H14B 109.5
C13 C14 H14C 109.5
H14A C14 H14B 109.5
H14A C14 H14C 109.5
H14B C14 H14C 109.5
C13 C15 H15A 109.5
C13 C15 H15B 109.5
C13 C15 H15C 109.5
H15A C15 H15B 109.5
H15A C15 H15C 109.5
H15B C15 H15C 109.5
C17 C16 H16 106.1
C18 C16 H16 106.1
C18 C16 C17 122(2)
C18 C16 O8 109.2(17)
O8 C16 H16 106.1
O8 C16 C17 106.0(16)
C16 C17 H17A 109.5
C16 C17 H17B 109.5
C16 C17 H17C 109.5
H17A C17 H17B 109.5
H17A C17 H17C 109.5
H17B C17 H17C 109.5
C16 C18 H18A 109.5
C16 C18 H18B 109.5
C16 C18 H18C 109.5
H18A C18 H18B 109.5
H18A C18 H18C 109.5
H18B C18 H18C 109.5
C20 C19 H19 103.5
C20 C19 C21 119(3)
C21 C19 H19 103.5
O15 C19 H19 103.5
O15 C19 C20 113(2)
O15 C19 C21 113(3)
C19 C20 H20A 109.5
C19 C20 H20B 109.5
C19 C20 H20C 109.5
H20A C20 H20B 109.5
H20A C20 H20C 109.5
H20B C20 H20C 109.5
C19 C21 H21A 109.5
C19 C21 H21B 109.5
C19 C21 H21C 109.5
H21A C21 H21B 109.5
H21A C21 H21C 109.5
H21B C21 H21C 109.5
C23 C22 H22 99.9
C24 C22 H22 99.9
C24 C22 C23 128(3)
C24 C22 O16 114(2)
O16 C22 H22 99.9
O16 C22 C23 108.9(19)
C22 C23 H23A 109.5
C22 C23 H23B 109.5
C22 C23 H23C 109.5
H23A C23 H23B 109.5
H23A C23 H23C 109.5
H23B C23 H23C 109.5
C22 C24 H24A 109.5
C22 C24 H24B 109.5
C22 C24 H24C 109.5
H24A C24 H24B 109.5
H24A C24 H24C 109.5
H24B C24 H24C 109.5
C26 C25 H25 107.4
C27 C25 H25 107.4
C27 C25 C26 117(2)
O17 C25 H25 107.4
O17 C25 C26 107.1(18)
O17 C25 C27 110.0(17)
C25 C26 H26A 109.5
C25 C26 H26B 109.5
C25 C26 H26C 109.5
H26A C26 H26B 109.5
H26A C26 H26C 109.5
H26B C26 H26C 109.5
C25 C27 H27A 109.5
C25 C27 H27B 109.5
C25 C27 H27C 109.5
H27A C27 H27B 109.5
H27A C27 H27C 109.5
H27B C27 H27C 109.5
C29 C28 H28 106.1
C30 C28 H28 106.1
C30 C28 C29 112(3)
C30 C28 O18 115(2)
O18 C28 H28 106.1
O18 C28 C29 111(2)
C28 C29 H29A 109.5
C28 C29 H29B 109.5
C28 C29 H29C 109.5
H29A C29 H29B 109.5
H29A C29 H29C 109.5
H29B C29 H29C 109.5
C28 C30 H30A 109.5
C28 C30 H30B 109.5
C28 C30 H30C 109.5
H30A C30 H30B 109.5
H30A C30 H30C 109.5
H30B C30 H30C 109.5
C32 C31 H31 101.6
C33 C31 H31 101.6
C33 C31 C32 125(3)
O19 C31 H31 101.6
O19 C31 C32 110(2)
O19 C31 C33 113(2)
C31 C32 H32A 109.5
C31 C32 H32B 109.5
C31 C32 H32C 109.5
H32A C32 H32B 109.5
H32A C32 H32C 109.5
H32B C32 H32C 109.5
C31 C33 H33A 109.5
C31 C33 H33B 109.5
C31 C33 H33C 109.5
H33A C33 H33B 109.5
H33A C33 H33C 109.5
H33B C33 H33C 109.5
C35 C34 H34 106.1
C35 C34 C36 118(2)
C36 C34 H34 106.1
O26 C34 H34 106.1
O26 C34 C35 114(2)
O26 C34 C36 105(2)
C34 C35 H35A 109.5
C34 C35 H35B 109.5
C34 C35 H35C 109.5
H35A C35 H35B 109.5
H35A C35 H35C 109.5
H35B C35 H35C 109.5
C34 C36 H36A 109.5
C34 C36 H36B 109.5
C34 C36 H36C 109.5
H36A C36 H36B 109.5
H36A C36 H36C 109.5
H36B C36 H36C 109.5
C38 C37 H37 108.2
C38 C37 C39 106.4(18)
C39 C37 H37 108.2
O27 C37 H37 108.2
O27 C37 C38 113.3(17)
O27 C37 C39 112.4(17)
C37 C38 H38A 109.5
C37 C38 H38B 109.5
C37 C38 H38C 109.5
H38A C38 H38B 109.5
H38A C38 H38C 109.5
H38B C38 H38C 109.5
C37 C39 H39A 109.5
C37 C39 H39B 109.5
C37 C39 H39C 109.5
H39A C39 H39B 109.5
H39A C39 H39C 109.5
H39B C39 H39C 109.5
C41 C40 H40 108.9
C41 C40 C42 110(2)
C42 C40 H40 108.9
O28 C40 H40 108.9
O28 C40 C41 111.7(19)
O28 C40 C42 108.9(18)
C40 C41 H41A 109.5
C40 C41 H41B 109.5
C40 C41 H41C 109.5
H41A C41 H41B 109.5
H41A C41 H41C 109.5
H41B C41 H41C 109.5
C40 C42 H42A 109.5
C40 C42 H42B 109.5
C40 C42 H42C 109.5
H42A C42 H42B 109.5
H42A C42 H42C 109.5
H42B C42 H42C 109.5
C44 C43 H43 106.6
C44 C43 C45 111.1(16)
C45 C43 H43 106.6
O29 C43 H43 106.6
O29 C43 C44 114.5(16)
O29 C43 C45 110.8(14)
C43 C44 H44A 109.5
C43 C44 H44B 109.5
C43 C44 H44C 109.5
H44A C44 H44B 109.5
H44A C44 H44C 109.5
H44B C44 H44C 109.5
C43 C45 H45A 109.5
C43 C45 H45B 109.5
C43 C45 H45C 109.5
H45A C45 H45B 109.5
H45A C45 H45C 109.5
H45B C45 H45C 109.5
C47 C46 H46 101.2
C47 C46 C48 118(2)
C48 C46 H46 101.2
O30 C46 H46 101.2
O30 C46 C47 116(2)
O30 C46 C48 114.6(19)
C46 C47 H47A 109.5
C46 C47 H47B 109.5
C46 C47 H47C 109.5
H47A C47 H47B 109.5
H47A C47 H47C 109.5
H47B C47 H47C 109.5
C46 C48 H48A 109.5
C46 C48 H48B 109.5
C46 C48 H48C 109.5
H48A C48 H48B 109.5
H48A C48 H48C 109.5
H48B C48 H48C 109.5
C50 C49 H49 106.8
C51 C49 H49 106.8
C51 C49 C50 110.1(19)
O31 C49 H49 106.8
O31 C49 C50 114.4(17)
O31 C49 C51 111.4(17)
C49 C50 H50A 109.5
C49 C50 H50B 109.5
C49 C50 H50C 109.5
H50A C50 H50B 109.5
H50A C50 H50C 109.5
H50B C50 H50C 109.5
C49 C51 H51A 109.5
C49 C51 H51B 109.5
C49 C51 H51C 109.5
H51A C51 H51B 109.5
H51A C51 H51C 109.5
H51B C51 H51C 109.5
Br1 Ni1 Ti4 121.36(12)
Br1 Ni1 Ti5 119.60(13)
Br1 Ni1 Ti9 118.13(13)
O9 Ni1 Br1 107.2(3)
O9 Ni1 O10 100.8(5)
O9 Ni1 O20 77.3(5)
O9 Ni1 O21 140.3(5)
O9 Ni1 Ti4 39.9(3)
O9 Ni1 Ti5 124.3(3)
O9 Ni1 Ti9 111.6(3)
O10 Ni1 Br1 106.4(3)
O10 Ni1 O20 139.3(5)
O10 Ni1 O21 78.5(5)
O10 Ni1 Ti4 123.4(4)
O10 Ni1 Ti5 40.1(3)
O10 Ni1 Ti9 111.1(3)
O20 Ni1 Br1 113.0(4)
O20 Ni1 O21 78.4(5)
O20 Ni1 Ti4 38.0(3)
O20 Ni1 Ti5 107.6(3)
O20 Ni1 Ti9 39.8(3)
O21 Ni1 Br1 111.0(3)
O21 Ni1 Ti4 107.6(4)
O21 Ni1 Ti5 38.9(3)
O21 Ni1 Ti9 38.7(4)
Ti4 Ni1 Ti5 118.33(12)
Ti4 Ni1 Ti9 72.61(11)
Ti5 Ni1 Ti9 71.97(11)
Ti1 O1 Ti2 102.8(5)
Ti3 O1 Ti1 105.4(5)
Ti3 O1 Ti2 104.4(5)
Ti10 O2 Ti9 103.5(5)
Ti11 O2 Ti9 105.2(6)
Ti11 O2 Ti10 106.6(5)
C1 O3 Ti1 147.2(12)
C4 O4 Ti1 133.6(12)
C4 O4 Ti2 123.9(12)
Ti1 O4 Ti2 101.4(6)
C7 O5 Ti2 146.2(14)
C10 O6 Ti2 132.2(12)
C10 O6 Ti3 127.0(12)
Ti3 O6 Ti2 99.6(5)
C13 O7 Ti3 164.3(12)
C16 O8 Ti1 127.5(10)
C16 O8 Ti3 130.7(10)
Ti3 O8 Ti1 101.4(6)
Ti1 O9 Ni1 127.4(6)
Ti1 O9 Ti4 104.7(5)
Ti4 O9 Ni1 97.4(5)
Ti2 O10 Ni1 129.7(7)
Ti2 O10 Ti5 104.3(5)
Ti5 O10 Ni1 97.1(5)
Ti2 O11 Ti5 96.3(5)
Ti6 O11 Ti2 135.5(7)
Ti6 O11 Ti5 100.4(5)
Ti6 O12 Ti3 134.7(6)
Ti6 O12 Ti7 99.5(6)
Ti7 O12 Ti3 100.9(5)
Ti7 O13 Ti3 101.2(5)
Ti8 O13 Ti3 133.4(6)
Ti8 O13 Ti7 101.4(5)
Ti4 O14 Ti1 96.4(5)
Ti8 O14 Ti1 136.0(7)
Ti8 O14 Ti4 101.3(6)
C19 O15 Ti4 148.9(16)
C22 O16 Ti5 145.5(13)
C25 O17 Ti6 154.3(12)
C28 O18 Ti7 148.1(13)
C31 O19 Ti8 149.8(15)
Ti4 O20 Ni1 97.7(6)
Ti4 O20 Ti9 138.3(7)
Ti9 O20 Ni1 97.8(6)
Ti5 O21 Ni1 95.6(6)
Ti5 O21 Ti9 137.3(7)
Ti9 O21 Ni1 97.9(6)
Ti6 O22 Ti5 100.0(5)
Ti6 O22 Ti10 102.2(5)
Ti10 O22 Ti5 134.4(6)
Ti6 O23 Ti10 99.9(5)
Ti7 O23 Ti6 100.2(5)
Ti7 O23 Ti10 134.6(6)
Ti7 O24 Ti8 100.0(6)
Ti7 O24 Ti11 135.2(7)
Ti8 O24 Ti11 98.9(5)
Ti8 O25 Ti4 99.5(5)
Ti8 O25 Ti11 102.6(5)
Ti11 O25 Ti4 133.3(7)
C34 O26 Ti9 151.2(14)
C37 O27 Ti9 133.0(11)
C37 O27 Ti10 125.3(11)
Ti10 O27 Ti9 100.5(5)
C40 O28 Ti10 161.3(13)
C43 O29 Ti10 129.1(10)
C43 O29 Ti11 128.8(10)
Ti11 O29 Ti10 101.2(5)
C46 O30 Ti11 158.2(14)
C49 O31 Ti9 126.6(12)
C49 O31 Ti11 130.6(12)
Ti11 O31 Ti9 101.7(5)
O1 Ti1 O4 77.8(5)
O1 Ti1 O8 75.3(5)
O1 Ti1 O14 86.5(5)
O1 Ti1 Ti2 39.0(3)
O1 Ti1 Ti3 36.8(3)
O1 Ti1 Ti4 88.1(3)
O3 Ti1 O1 169.0(5)
O3 Ti1 O4 101.3(6)
O3 Ti1 O8 93.8(5)
O3 Ti1 O9 97.4(5)
O3 Ti1 O14 95.3(5)
O3 Ti1 Ti2 140.7(4)
O3 Ti1 Ti3 132.4(4)
O3 Ti1 Ti4 100.5(4)
O4 Ti1 O8 92.9(5)
O4 Ti1 O14 163.1(5)
O4 Ti1 Ti2 39.4(4)
O4 Ti1 Ti3 86.4(4)
O4 Ti1 Ti4 130.6(4)
O8 Ti1 O14 89.1(5)
O8 Ti1 Ti2 87.7(4)
O8 Ti1 Ti3 38.6(3)
O8 Ti1 Ti4 129.1(4)
O9 Ti1 O1 93.6(5)
O9 Ti1 O4 95.7(5)
O9 Ti1 O8 164.2(5)
O9 Ti1 O14 79.0(5)
O9 Ti1 Ti2 90.5(4)
O9 Ti1 Ti3 128.8(4)
O9 Ti1 Ti4 37.7(3)
O14 Ti1 Ti2 124.0(4)
O14 Ti1 Ti3 84.6(3)
O14 Ti1 Ti4 41.4(3)
Ti3 Ti1 Ti2 60.10(11)
Ti4 Ti1 Ti2 108.84(14)
Ti4 Ti1 Ti3 109.58(14)
O1 Ti2 O4 76.8(5)
O1 Ti2 O6 75.4(5)
O1 Ti2 Ti1 38.2(3)
O1 Ti2 Ti3 36.9(3)
O1 Ti2 Ti5 88.9(3)
O4 Ti2 O6 92.2(5)
O4 Ti2 Ti1 39.2(4)
O4 Ti2 Ti3 86.0(4)
O4 Ti2 Ti5 130.6(4)
O5 Ti2 O1 168.8(6)
O5 Ti2 O4 97.9(6)
O5 Ti2 O6 95.2(6)
O5 Ti2 O10 97.4(6)
O5 Ti2 O11 97.8(6)
O5 Ti2 Ti1 137.1(5)
O5 Ti2 Ti3 133.9(5)
O5 Ti2 Ti5 101.9(5)
O6 Ti2 Ti1 87.2(4)
O6 Ti2 Ti3 38.7(4)
O6 Ti2 Ti5 129.8(4)
O10 Ti2 O1 92.9(5)
O10 Ti2 O4 94.5(5)
O10 Ti2 O6 164.7(5)
O10 Ti2 O11 80.3(5)
O10 Ti2 Ti1 89.4(4)
O10 Ti2 Ti3 128.2(4)
O10 Ti2 Ti5 38.5(4)
O11 Ti2 O1 88.3(5)
O11 Ti2 O4 164.0(5)
O11 Ti2 O6 89.4(5)
O11 Ti2 Ti1 125.1(4)
O11 Ti2 Ti3 85.4(4)
O11 Ti2 Ti5 41.9(3)
Ti1 Ti2 Ti3 59.81(11)
Ti5 Ti2 Ti1 109.16(14)
Ti5 Ti2 Ti3 110.01(14)
O1 Ti3 O6 80.1(5)
O1 Ti3 O8 77.6(5)
O1 Ti3 O12 88.0(5)
O1 Ti3 O13 87.1(5)
O1 Ti3 Ti1 37.8(3)
O1 Ti3 Ti2 38.7(3)
O1 Ti3 Ti7 87.1(3)
O6 Ti3 O8 95.7(6)
O6 Ti3 O12 91.2(5)
O6 Ti3 O13 163.3(5)
O6 Ti3 Ti1 89.7(4)
O6 Ti3 Ti2 41.7(4)
O6 Ti3 Ti7 129.6(4)
O7 Ti3 O1 175.1(6)
O7 Ti3 O6 95.7(6)
O7 Ti3 O8 100.4(5)
O7 Ti3 O12 94.6(5)
O7 Ti3 O13 97.4(6)
O7 Ti3 Ti1 140.4(4)
O7 Ti3 Ti2 137.4(5)
O7 Ti3 Ti7 97.5(4)
O8 Ti3 O12 162.7(5)
O8 Ti3 O13 92.0(5)
O8 Ti3 Ti1 40.0(4)
O8 Ti3 Ti2 88.7(4)
O8 Ti3 Ti7 128.9(4)
O12 Ti3 O13 77.5(5)
O12 Ti3 Ti1 124.5(4)
O12 Ti3 Ti2 86.0(4)
O12 Ti3 Ti7 39.4(4)
O13 Ti3 Ti1 86.8(3)
O13 Ti3 Ti2 124.0(3)
O13 Ti3 Ti7 38.1(3)
Ti1 Ti3 Ti2 60.09(11)
Ti7 Ti3 Ti1 108.97(13)
Ti7 Ti3 Ti2 108.83(13)
Ni1 Ti4 Ti1 72.27(11)
Ni1 Ti4 Ti8 119.39(13)
O9 Ti4 Ni1 42.8(3)
O9 Ti4 O14 79.7(5)
O9 Ti4 O25 143.2(5)
O9 Ti4 Ti1 37.6(3)
O9 Ti4 Ti8 109.7(4)
O14 Ti4 Ni1 110.2(4)
O14 Ti4 Ti1 42.2(4)
O14 Ti4 Ti8 37.6(3)
O15 Ti4 Ni1 123.3(5)
O15 Ti4 O9 107.6(6)
O15 Ti4 O14 106.5(6)
O15 Ti4 O20 111.4(6)
O15 Ti4 O25 106.2(6)
O15 Ti4 Ti1 114.7(4)
O15 Ti4 Ti8 116.2(5)
O20 Ti4 Ni1 44.3(4)
O20 Ti4 O9 86.4(5)
O20 Ti4 O14 142.0(5)
O20 Ti4 O25 94.6(5)
O20 Ti4 Ti1 115.0(4)
O20 Ti4 Ti8 120.8(4)
O25 Ti4 Ni1 122.9(4)
O25 Ti4 O14 77.2(5)
O25 Ti4 Ti1 113.0(4)
O25 Ti4 Ti8 40.2(3)
Ti8 Ti4 Ti1 74.02(12)
Ni1 Ti5 Ti2 72.62(11)
Ni1 Ti5 Ti6 119.29(14)
O10 Ti5 Ni1 42.7(4)
O10 Ti5 O11 79.0(5)
O10 Ti5 O22 141.5(5)
O10 Ti5 Ti2 37.2(4)
O10 Ti5 Ti6 108.9(4)
O11 Ti5 Ni1 110.4(3)
O11 Ti5 Ti2 41.8(3)
O11 Ti5 Ti6 38.2(3)
O16 Ti5 Ni1 120.9(4)
O16 Ti5 O10 108.3(6)
O16 Ti5 O11 109.3(6)
O16 Ti5 O21 107.0(6)
O16 Ti5 O22 107.9(6)
O16 Ti5 Ti2 116.5(5)
O16 Ti5 Ti6 119.2(4)
O21 Ti5 Ni1 45.4(4)
O21 Ti5 O10 87.5(5)
O21 Ti5 O11 143.6(6)
O21 Ti5 O22 93.9(5)
O21 Ti5 Ti2 116.6(4)
O21 Ti5 Ti6 120.9(4)
O22 Ti5 Ni1 122.3(4)
O22 Ti5 O11 77.3(5)
O22 Ti5 Ti2 112.3(4)
O22 Ti5 Ti6 39.7(3)
Ti2 Ti5 Ti6 73.95(12)
O11 Ti6 O12 95.2(5)
O11 Ti6 O22 81.2(5)
O11 Ti6 O23 141.9(5)
O11 Ti6 Ti5 41.4(3)
O11 Ti6 Ti7 121.7(4)
O11 Ti6 Ti10 114.3(4)
O12 Ti6 O22 139.8(5)
O12 Ti6 O23 79.4(5)
O12 Ti6 Ti5 120.3(4)
O12 Ti6 Ti7 40.9(4)
O12 Ti6 Ti10 113.1(4)
O17 Ti6 O11 108.2(6)
O17 Ti6 O12 109.9(5)
O17 Ti6 O22 109.2(5)
O17 Ti6 O23 109.1(6)
O17 Ti6 Ti5 120.4(4)
O17 Ti6 Ti7 120.5(4)
O17 Ti6 Ti10 114.5(5)
O22 Ti6 O23 79.5(5)
O22 Ti6 Ti5 40.4(3)
O22 Ti6 Ti7 108.5(4)
O22 Ti6 Ti10 39.2(4)
O23 Ti6 Ti5 109.8(4)
O23 Ti6 Ti7 39.0(3)
O23 Ti6 Ti10 40.3(3)
Ti5 Ti6 Ti10 73.90(12)
Ti7 Ti6 Ti5 118.29(14)
Ti7 Ti6 Ti10 73.40(12)
O12 Ti7 Ti3 39.7(3)
O12 Ti7 Ti6 39.5(4)
O12 Ti7 Ti8 109.5(4)
O13 Ti7 O12 80.4(5)
O13 Ti7 Ti3 40.7(3)
O13 Ti7 Ti6 110.2(4)
O13 Ti7 Ti8 38.8(3)
O18 Ti7 O12 109.8(6)
O18 Ti7 O13 106.7(5)
O18 Ti7 O23 111.2(5)
O18 Ti7 O24 107.5(6)
O18 Ti7 Ti3 114.0(4)
O18 Ti7 Ti6 122.0(4)
O18 Ti7 Ti8 117.6(4)
O23 Ti7 O12 79.8(5)
O23 Ti7 O13 141.3(5)
O23 Ti7 Ti3 113.0(4)
O23 Ti7 Ti6 40.8(3)
O23 Ti7 Ti8 122.0(4)
O24 Ti7 O12 141.4(5)
O24 Ti7 O13 79.7(5)
O24 Ti7 O23 95.9(5)
O24 Ti7 Ti3 113.8(4)
O24 Ti7 Ti6 121.8(4)
O24 Ti7 Ti8 41.4(4)
Ti6 Ti7 Ti3 73.45(12)
Ti8 Ti7 Ti3 73.66(12)
Ti8 Ti7 Ti6 119.36(14)
O13 Ti8 O24 77.8(5)
O13 Ti8 O25 139.9(5)
O13 Ti8 Ti4 121.1(4)
O13 Ti8 Ti7 39.7(3)
O13 Ti8 Ti11 112.5(4)
O14 Ti8 O13 96.5(5)
O14 Ti8 O24 141.4(5)
O14 Ti8 O25 80.9(5)
O14 Ti8 Ti4 41.1(4)
O14 Ti8 Ti7 121.6(4)
O14 Ti8 Ti11 113.2(4)
O19 Ti8 O13 110.8(6)
O19 Ti8 O14 108.7(6)
O19 Ti8 O24 109.0(6)
O19 Ti8 O25 107.8(6)
O19 Ti8 Ti4 119.7(5)
O19 Ti8 Ti7 120.9(5)
O19 Ti8 Ti11 113.9(5)
O24 Ti8 Ti4 109.9(4)
O24 Ti8 Ti7 38.6(4)
O24 Ti8 Ti11 41.3(3)
O25 Ti8 O24 80.0(5)
O25 Ti8 Ti4 40.4(3)
O25 Ti8 Ti7 108.9(4)
O25 Ti8 Ti11 38.7(4)
Ti4 Ti8 Ti11 73.10(12)
Ti7 Ti8 Ti4 118.47(15)
Ti7 Ti8 Ti11 73.96(12)
Ni1 Ti9 Ti10 110.70(13)
Ni1 Ti9 Ti11 110.28(13)
O2 Ti9 Ni1 90.9(3)
O2 Ti9 O27 76.5(5)
O2 Ti9 O31 74.0(5)
O2 Ti9 Ti10 37.8(3)
O2 Ti9 Ti11 36.3(4)
O20 Ti9 Ni1 42.5(4)
O20 Ti9 O2 88.5(5)
O20 Ti9 O27 164.2(5)
O20 Ti9 O31 88.9(5)
O20 Ti9 Ti10 125.0(4)
O20 Ti9 Ti11 84.1(4)
O21 Ti9 Ni1 43.4(4)
O21 Ti9 O2 91.5(5)
O21 Ti9 O20 85.9(5)
O21 Ti9 O27 89.8(5)
O21 Ti9 O31 164.8(5)
O21 Ti9 Ti10 85.4(4)
O21 Ti9 Ti11 126.8(4)
O26 Ti9 Ni1 100.6(4)
O26 Ti9 O2 168.1(6)
O26 Ti9 O20 97.9(5)
O26 Ti9 O21 99.0(6)
O26 Ti9 O27 97.8(5)
O26 Ti9 O31 95.9(6)
O26 Ti9 Ti10 137.1(4)
O26 Ti9 Ti11 134.1(5)
O27 Ti9 Ni1 131.6(4)
O27 Ti9 O31 91.5(5)
O27 Ti9 Ti10 39.4(3)
O27 Ti9 Ti11 86.5(4)
O31 Ti9 Ni1 130.0(4)
O31 Ti9 Ti10 86.0(3)
O31 Ti9 Ti11 38.2(3)
Ti11 Ti9 Ti10 59.76(11)
O2 Ti10 O23 87.1(5)
O2 Ti10 O27 78.2(5)
O2 Ti10 O29 75.2(5)
O2 Ti10 Ti6 88.4(4)
O2 Ti10 Ti9 38.7(3)
O2 Ti10 Ti11 36.1(4)
O22 Ti10 O2 89.2(5)
O22 Ti10 O23 78.4(5)
O22 Ti10 O27 91.7(5)
O22 Ti10 O29 161.6(5)
O22 Ti10 Ti6 38.6(3)
O22 Ti10 Ti9 85.0(3)
O22 Ti10 Ti11 124.1(3)
O23 Ti10 O27 162.5(5)
O23 Ti10 O29 90.9(5)
O23 Ti10 Ti6 39.9(3)
O23 Ti10 Ti9 123.5(4)
O23 Ti10 Ti11 86.5(3)
O27 Ti10 O29 94.4(5)
O27 Ti10 Ti6 129.1(4)
O27 Ti10 Ti9 40.1(3)
O27 Ti10 Ti11 87.2(4)
O28 Ti10 O2 172.0(6)
O28 Ti10 O22 97.0(5)
O28 Ti10 O23 99.0(5)
O28 Ti10 O27 96.6(5)
O28 Ti10 O29 99.4(5)
O28 Ti10 Ti6 99.6(4)
O28 Ti10 Ti9 136.7(4)
O28 Ti10 Ti11 138.6(4)
O29 Ti10 Ti6 129.4(3)
O29 Ti10 Ti9 88.6(3)
O29 Ti10 Ti11 39.2(3)
Ti6 Ti10 Ti9 107.76(13)
Ti6 Ti10 Ti11 109.77(13)
Ti11 Ti10 Ti9 59.95(11)
O2 Ti11 O24 86.2(5)
O2 Ti11 O25 88.9(5)
O2 Ti11 O29 76.8(5)
O2 Ti11 O31 78.2(5)
O2 Ti11 Ti8 87.3(4)
O2 Ti11 Ti9 38.5(3)
O2 Ti11 Ti10 37.4(3)
O24 Ti11 Ti8 39.9(3)
O24 Ti11 Ti9 123.1(4)
O24 Ti11 Ti10 84.8(3)
O25 Ti11 O24 78.5(5)
O25 Ti11 O29 161.9(5)
O25 Ti11 O31 92.7(5)
O25 Ti11 Ti8 38.6(3)
O25 Ti11 Ti9 86.4(4)
O25 Ti11 Ti10 124.8(4)
O29 Ti11 O24 89.3(5)
O29 Ti11 Ti8 128.0(3)
O29 Ti11 Ti9 89.2(4)
O29 Ti11 Ti10 39.6(3)
O30 Ti11 O2 172.1(5)
O30 Ti11 O24 95.7(5)
O30 Ti11 O25 99.0(5)
O30 Ti11 O29 95.5(5)
O30 Ti11 O31 100.9(6)
O30 Ti11 Ti8 99.1(4)
O30 Ti11 Ti9 141.1(4)
O30 Ti11 Ti10 135.1(4)
O31 Ti11 O24 162.3(5)
O31 Ti11 O29 95.2(5)
O31 Ti11 Ti8 129.7(4)
O31 Ti11 Ti9 40.1(4)
O31 Ti11 Ti10 87.8(4)
Ti8 Ti11 Ti9 108.17(14)
Ti8 Ti11 Ti10 108.73(14)
Ti10 Ti11 Ti9 60.29(11)

loop_
_geom_bond_atom_site_label_1
_geom_bond_atom_site_label_2
_geom_bond_distance
Br1 Ni1 2.365(3)
C1 H1 1.0000
C1 C2 1.513(19)
C1 C3 1.53(2)
C1 O3 1.40(2)
C2 H2A 0.9800
C2 H2B 0.9800
C2 H2C 0.9800
C3 H3A 0.9800
C3 H3B 0.9800
C3 H3C 0.9800
C4 H4 1.0000
C4 C5 1.54(3)
C4 C6 1.46(3)
C4 O4 1.47(2)
C5 H5A 0.9800
C5 H5B 0.9800
C5 H5C 0.9800
C6 H6A 0.9800
C6 H6B 0.9800
C6 H6C 0.9800
C7 H7 1.0000
C7 C8 1.51(3)
C7 C9 1.41(3)
C7 O5 1.37(2)
C8 H8A 0.9800
C8 H8B 0.9800
C8 H8C 0.9800
C9 H9A 0.9800
C9 H9B 0.9800
C9 H9C 0.9800
C10 H10 1.0000
C10 C11 1.496(19)
C10 C12 1.48(2)
C10 O6 1.42(2)
C11 H11A 0.9800
C11 H11B 0.9800
C11 H11C 0.9800
C12 H12A 0.9800
C12 H12B 0.9800
C12 H12C 0.9800
C13 H13 1.0000
C13 C14 1.445(17)
C13 C15 1.50(2)
C13 O7 1.39(2)
C14 H14A 0.9800
C14 H14B 0.9800
C14 H14C 0.9800
C15 H15A 0.9800
C15 H15B 0.9800
C15 H15C 0.9800
C16 H16 1.0000
C16 C17 1.55(3)
C16 C18 1.50(3)
C16 O8 1.54(2)
C17 H17A 0.9800
C17 H17B 0.9800
C17 H17C 0.9800
C18 H18A 0.9800
C18 H18B 0.9800
C18 H18C 0.9800
C19 H19 1.0000
C19 C20 1.47(3)
C19 C21 1.50(4)
C19 O15 1.41(3)
C20 H20A 0.9800
C20 H20B 0.9800
C20 H20C 0.9800
C21 H21A 0.9800
C21 H21B 0.9800
C21 H21C 0.9800
C22 H22 1.0000
C22 C23 1.455(17)
C22 C24 1.43(2)
C22 O16 1.44(3)
C23 H23A 0.9800
C23 H23B 0.9800
C23 H23C 0.9800
C24 H24A 0.9800
C24 H24B 0.9800
C24 H24C 0.9800
C25 H25 1.0000
C25 C26 1.53(3)
C25 C27 1.45(3)
C25 O17 1.44(2)
C26 H26A 0.9800
C26 H26B 0.9800
C26 H26C 0.9800
C27 H27A 0.9800
C27 H27B 0.9800
C27 H27C 0.9800
C28 H28 1.0000
C28 C29 1.47(2)
C28 C30 1.447(15)
C28 O18 1.46(2)
C29 H29A 0.9800
C29 H29B 0.9800
C29 H29C 0.9800
C30 H30A 0.9800
C30 H30B 0.9800
C30 H30C 0.9800
C31 H31 1.0000
C31 C32 1.51(2)
C31 C33 1.49(3)
C31 O19 1.42(2)
C32 H32A 0.9800
C32 H32B 0.9800
C32 H32C 0.9800
C33 H33A 0.9800
C33 H33B 0.9800
C33 H33C 0.9800
C34 H34 1.0000
C34 C35 1.480(17)
C34 C36 1.57(3)
C34 O26 1.39(3)
C35 H35A 0.9800
C35 H35B 0.9800
C35 H35C 0.9800
C36 H36A 0.9800
C36 H36B 0.9800
C36 H36C 0.9800
C37 H37 1.0000
C37 C38 1.45(3)
C37 C39 1.50(3)
C37 O27 1.36(2)
C38 H38A 0.9800
C38 H38B 0.9800
C38 H38C 0.9800
C39 H39A 0.9800
C39 H39B 0.9800
C39 H39C 0.9800
C40 H40 1.0000
C40 C41 1.44(3)
C40 C42 1.47(3)
C40 O28 1.42(2)
C41 H41A 0.9800
C41 H41B 0.9800
C41 H41C 0.9800
C42 H42A 0.9800
C42 H42B 0.9800
C42 H42C 0.9800
C43 H43 1.0000
C43 C44 1.506(19)
C43 C45 1.506(19)
C43 O29 1.43(2)
C44 H44A 0.9800
C44 H44B 0.9800
C44 H44C 0.9800
C45 H45A 0.9800
C45 H45B 0.9800
C45 H45C 0.9800
C46 H46 1.0000
C46 C47 1.41(2)
C46 C48 1.47(2)
C46 O30 1.40(3)
C47 H47A 0.9800
C47 H47B 0.9800
C47 H47C 0.9800
C48 H48A 0.9800
C48 H48B 0.9800
C48 H48C 0.9800
C49 H49 1.0000
C49 C50 1.54(3)
C49 C51 1.53(2)
C49 O31 1.45(2)
C50 H50A 0.9800
C50 H50B 0.9800
C50 H50C 0.9800
C51 H51A 0.9800
C51 H51B 0.9800
C51 H51C 0.9800
Ni1 O9 2.019(11)
Ni1 O10 2.022(13)
Ni1 O20 2.077(13)
Ni1 O21 2.117(13)
Ni1 Ti4 2.948(5)
Ni1 Ti5 2.956(4)
Ni1 Ti9 3.049(4)
O1 Ti1 1.974(11)
O1 Ti2 2.010(11)
O1 Ti3 1.930(11)
O2 Ti9 2.012(11)
O2 Ti10 1.971(12)
O2 Ti11 1.911(13)
O3 Ti1 1.785(12)
O4 Ti1 2.008(13)
O4 Ti2 2.016(13)
O5 Ti2 1.825(15)
O6 Ti2 2.100(13)
O6 Ti3 1.975(14)
O7 Ti3 1.797(13)
O8 Ti1 2.035(12)
O8 Ti3 1.977(12)
O9 Ti1 1.903(11)
O9 Ti4 1.905(12)
O10 Ti2 1.868(12)
O10 Ti5 1.920(12)
O11 Ti2 2.005(11)
O11 Ti5 2.011(11)
O11 Ti6 1.884(12)
O12 Ti3 1.993(12)
O12 Ti6 1.923(13)
O12 Ti7 1.979(12)
O13 Ti3 2.037(11)
O13 Ti7 1.927(11)
O13 Ti8 1.891(11)
O14 Ti1 2.038(13)
O14 Ti4 2.007(12)
O14 Ti8 1.862(12)
O15 Ti4 1.737(12)
O16 Ti5 1.805(14)
O17 Ti6 1.760(12)
O18 Ti7 1.752(12)
O19 Ti8 1.722(13)
O20 Ti4 1.833(13)
O20 Ti9 1.968(12)
O21 Ti5 1.867(13)
O21 Ti9 1.923(13)
O22 Ti5 1.969(12)
O22 Ti6 1.940(11)
O22 Ti10 1.965(12)
O23 Ti6 1.977(11)
O23 Ti7 1.905(12)
O23 Ti10 1.993(11)
O24 Ti7 1.871(12)
O24 Ti8 1.985(12)
O24 Ti11 2.042(12)
O25 Ti4 1.965(12)
O25 Ti8 1.957(12)
O25 Ti11 1.961(12)
O26 Ti9 1.754(12)
O27 Ti9 2.051(12)
O27 Ti10 2.019(12)
O28 Ti10 1.788(11)
O29 Ti10 2.022(12)
O29 Ti11 2.007(11)
O30 Ti11 1.769(13)
O31 Ti9 2.052(12)
O31 Ti11 1.969(11)
Ti1 Ti2 3.114(5)
Ti1 Ti3 3.105(5)
Ti1 Ti4 3.016(5)
Ti2 Ti3 3.114(5)
Ti2 Ti5 2.991(5)
Ti3 Ti7 3.063(5)
Ti4 Ti8 2.993(5)
Ti5 Ti6 2.993(5)
Ti6 Ti7 2.979(5)
Ti6 Ti10 3.039(5)
Ti7 Ti8 2.955(5)
Ti8 Ti11 3.059(5)
Ti9 Ti10 3.129(5)
Ti9 Ti11 3.118(5)
Ti10 Ti11 3.112(5)

loop_
_geom_torsion_atom_site_label_1
_geom_torsion_atom_site_label_2
_geom_torsion_atom_site_label_3
_geom_torsion_atom_site_label_4
_geom_torsion
C1 O3 Ti1 O1 156(3)
C1 O3 Ti1 O4 -119(2)
C1 O3 Ti1 O8 147(2)
C1 O3 Ti1 O9 -22(2)
C1 O3 Ti1 O14 58(2)
C1 O3 Ti1 Ti2 -122(2)
C1 O3 Ti1 Ti3 145(2)
C1 O3 Ti1 Ti4 16(2)
C2 C1 O3 Ti1 145.9(18)
C3 C1 O3 Ti1 -91(3)
C5 C4 O4 Ti1 -67(2)
C5 C4 O4 Ti2 126.8(15)
C6 C4 O4 Ti1 54(3)
C6 C4 O4 Ti2 -112.2(18)
C7 O5 Ti2 O1 169(2)
C7 O5 Ti2 O4 108(3)
C7 O5 Ti2 O6 -159(2)
C7 O5 Ti2 O10 12(3)
C7 O5 Ti2 O11 -69(3)
C7 O5 Ti2 Ti1 109(2)
C7 O5 Ti2 Ti3 -160(2)
C7 O5 Ti2 Ti5 -27(3)
C8 C7 O5 Ti2 89(3)
C9 C7 O5 Ti2 -141(2)
C11 C10 O6 Ti2 60(2)
C11 C10 O6 Ti3 -105.0(16)
C12 C10 O6 Ti2 -64.8(18)
C12 C10 O6 Ti3 130.2(14)
C13 O7 Ti3 O6 69(6)
C13 O7 Ti3 O8 166(6)
C13 O7 Ti3 O12 -23(6)
C13 O7 Ti3 O13 -101(6)
C13 O7 Ti3 Ti1 165(5)
C13 O7 Ti3 Ti2 66(6)
C13 O7 Ti3 Ti7 -62(6)
C14 C13 O7 Ti3 141(5)
C15 C13 O7 Ti3 14(7)
C17 C16 O8 Ti1 -100.1(19)
C17 C16 O8 Ti3 71(2)
C18 C16 O8 Ti1 126.5(15)
C18 C16 O8 Ti3 -62(2)
C19 O15 Ti4 Ni1 -2(3)
C19 O15 Ti4 O9 -46(3)
C19 O15 Ti4 O14 -131(3)
C19 O15 Ti4 O20 47(3)
C19 O15 Ti4 O25 148(3)
C19 O15 Ti4 Ti1 -86(3)
C19 O15 Ti4 Ti8 -170(3)
C20 C19 O15 Ti4 -2(5)
C21 C19 O15 Ti4 -139(2)
C22 O16 Ti5 Ni1 20(3)
C22 O16 Ti5 O10 65(3)
C22 O16 Ti5 O11 150(3)
C22 O16 Ti5 O21 -28(3)
C22 O16 Ti5 O22 -128(3)
C22 O16 Ti5 Ti2 105(3)
C22 O16 Ti5 Ti6 -170(3)
C23 C22 O16 Ti5 -161(2)
C24 C22 O16 Ti5 -11(5)
C25 O17 Ti6 O11 36(3)
C25 O17 Ti6 O12 139(3)
C25 O17 Ti6 O22 -51(3)
C25 O17 Ti6 O23 -136(3)
C25 O17 Ti6 Ti5 -8(3)
C25 O17 Ti6 Ti7 -177(3)
C25 O17 Ti6 Ti10 -93(3)
C26 C25 O17 Ti6 -146(2)
C27 C25 O17 Ti6 -18(4)
C28 O18 Ti7 O12 -115(3)
C28 O18 Ti7 O13 -30(3)
C28 O18 Ti7 O23 158(3)
C28 O18 Ti7 O24 55(3)
C28 O18 Ti7 Ti3 -72(3)
C28 O18 Ti7 Ti6 -157(3)
C28 O18 Ti7 Ti8 11(3)
C29 C28 O18 Ti7 -1(4)
C30 C28 O18 Ti7 -129(3)
C31 O19 Ti8 O13 -123(3)
C31 O19 Ti8 O14 -18(3)
C31 O19 Ti8 O24 153(3)
C31 O19 Ti8 O25 68(3)
C31 O19 Ti8 Ti4 25(3)
C31 O19 Ti8 Ti7 -166(3)
C31 O19 Ti8 Ti11 109(3)
C32 C31 O19 Ti8 -54(4)
C33 C31 O19 Ti8 161(2)
C34 O26 Ti9 Ni1 -1(3)
C34 O26 Ti9 O2 -166(3)
C34 O26 Ti9 O20 -44(3)
C34 O26 Ti9 O21 43(3)
C34 O26 Ti9 O27 134(3)
C34 O26 Ti9 O31 -134(3)
C34 O26 Ti9 Ti10 136(3)
C34 O26 Ti9 Ti11 -133(3)
C35 C34 O26 Ti9 -153(2)
C36 C34 O26 Ti9 76(4)
C38 C37 O27 Ti9 -58(2)
C38 C37 O27 Ti10 106.9(17)
C39 C37 O27 Ti9 62(2)
C39 C37 O27 Ti10 -132.5(15)
C40 O28 Ti10 O22 -19(4)
C40 O28 Ti10 O23 61(4)
C40 O28 Ti10 O27 -111(4)
C40 O28 Ti10 O29 153(4)
C40 O28 Ti10 Ti6 20(4)
C40 O28 Ti10 Ti9 -109(4)
C40 O28 Ti10 Ti11 156(4)
C41 C40 O28 Ti10 -77(5)
C42 C40 O28 Ti10 44(5)
C44 C43 O29 Ti10 66.6(19)
C44 C43 O29 Ti11 -126.2(14)
C45 C43 O29 Ti10 -60.0(19)
C45 C43 O29 Ti11 107.2(15)
C46 O30 Ti11 O24 -20(4)
C46 O30 Ti11 O25 59(4)
C46 O30 Ti11 O29 -110(4)
C46 O30 Ti11 O31 154(4)
C46 O30 Ti11 Ti8 20(4)
C46 O30 Ti11 Ti9 155(4)
C46 O30 Ti11 Ti10 -108(4)
C47 C46 O30 Ti11 -178(3)
C48 C46 O30 Ti11 39(6)
C50 C49 O31 Ti9 -127.4(17)
C50 C49 O31 Ti11 67(2)
C51 C49 O31 Ti9 106.8(18)
C51 C49 O31 Ti11 -59(2)
Ni1 O10 Ti2 O1 -27.5(8)
Ni1 O10 Ti2 O4 49.4(8)
Ni1 O10 Ti2 O5 148.1(8)
Ni1 O10 Ti2 O6 -67(2)
Ni1 O10 Ti2 O11 -115.3(8)
Ni1 O10 Ti2 Ti1 10.5(7)
Ni1 O10 Ti2 Ti3 -39.1(9)
Ni1 O10 Ti2 Ti5 -112.2(10)
Ni1 O20 Ti4 O9 -8.8(5)
Ni1 O20 Ti4 O14 59.4(10)
Ni1 O20 Ti4 O15 -116.3(6)
Ni1 O20 Ti4 O25 134.3(5)
Ni1 O20 Ti4 Ti1 16.3(6)
Ni1 O20 Ti4 Ti8 102.0(4)
Ni1 O21 Ti5 O10 8.4(5)
Ni1 O21 Ti5 O11 -59.2(10)
Ni1 O21 Ti5 O16 116.9(6)
Ni1 O21 Ti5 O22 -133.1(5)
Ni1 O21 Ti5 Ti2 -15.7(6)
Ni1 O21 Ti5 Ti6 -102.2(4)
Ti1 O14 Ti8 O13 -19.6(10)
Ti1 O14 Ti8 O19 -134.2(9)
Ti1 O14 Ti8 O24 59.0(14)
Ti1 O14 Ti8 O25 120.1(10)
Ti1 O14 Ti8 Ti4 111.8(11)
Ti1 O14 Ti8 Ti7 13.4(11)
Ti1 O14 Ti8 Ti11 98.3(9)
Ti2 O11 Ti6 O12 21.3(9)
Ti2 O11 Ti6 O17 134.2(9)
Ti2 O11 Ti6 O22 -118.4(9)
Ti2 O11 Ti6 O23 -58.2(13)
Ti2 O11 Ti6 Ti5 -110.2(11)
Ti2 O11 Ti6 Ti7 -12.1(11)
Ti2 O11 Ti6 Ti10 -96.9(8)
Ti3 O13 Ti8 O14 15.9(9)
Ti3 O13 Ti8 O19 128.7(8)
Ti3 O13 Ti8 O24 -125.3(8)
Ti3 O13 Ti8 O25 -67.6(11)
Ti3 O13 Ti8 Ti4 -19.3(9)
Ti3 O13 Ti8 Ti7 -117.6(10)
Ti3 O13 Ti8 Ti11 -102.5(7)
Ti4 O14 Ti8 O13 -131.4(5)
Ti4 O14 Ti8 O19 114.0(6)
Ti4 O14 Ti8 O24 -52.8(10)
Ti4 O14 Ti8 O25 8.3(5)
Ti4 O14 Ti8 Ti7 -98.4(5)
Ti4 O14 Ti8 Ti11 -13.5(6)
Ti5 O10 Ti2 O1 84.7(6)
Ti5 O10 Ti2 O4 161.6(6)
Ti5 O10 Ti2 O5 -99.7(6)
Ti5 O10 Ti2 O6 46(2)
Ti5 O10 Ti2 O11 -3.1(6)
Ti5 O10 Ti2 Ti1 122.7(5)
Ti5 O10 Ti2 Ti3 73.1(7)
Ti5 O11 Ti6 O12 131.5(5)
Ti5 O11 Ti6 O17 -115.6(6)
Ti5 O11 Ti6 O22 -8.2(5)
Ti5 O11 Ti6 O23 51.9(10)
Ti5 O11 Ti6 Ti7 98.1(5)
Ti5 O11 Ti6 Ti10 13.3(6)
Ti7 O13 Ti8 O14 133.5(6)
Ti7 O13 Ti8 O19 -113.7(6)
Ti7 O13 Ti8 O24 -7.7(5)
Ti7 O13 Ti8 O25 50.0(10)
Ti7 O13 Ti8 Ti4 98.3(5)
Ti7 O13 Ti8 Ti11 15.1(6)
Ti8 O24 Ti7 O12 52.4(10)
Ti8 O24 Ti7 O13 -7.7(5)
Ti8 O24 Ti7 O18 -112.2(6)
Ti8 O24 Ti7 O23 133.5(5)
Ti8 O24 Ti7 Ti3 15.1(6)
Ti8 O24 Ti7 Ti6 99.7(5)
Ti9 O20 Ti4 Ni1 -110.9(12)
Ti9 O20 Ti4 O9 -119.7(11)
Ti9 O20 Ti4 O14 -51.5(15)
Ti9 O20 Ti4 O15 132.8(10)
Ti9 O20 Ti4 O25 23.4(11)
Ti9 O20 Ti4 Ti1 -94.6(10)
Ti9 O20 Ti4 Ti8 -8.9(13)
Ti9 O21 Ti5 Ni1 108.1(12)
Ti9 O21 Ti5 O10 116.5(11)
Ti9 O21 Ti5 O11 48.9(15)
Ti9 O21 Ti5 O16 -135.1(10)
Ti9 O21 Ti5 O22 -25.0(11)
Ti9 O21 Ti5 Ti2 92.4(10)
Ti9 O21 Ti5 Ti6 5.9(12)
Ti11 O24 Ti7 O12 -61.1(13)
Ti11 O24 Ti7 O13 -121.3(10)
Ti11 O24 Ti7 O18 134.3(9)
Ti11 O24 Ti7 O23 19.9(10)
Ti11 O24 Ti7 Ti3 -98.5(9)
Ti11 O24 Ti7 Ti6 -13.8(11)
Ti11 O24 Ti7 Ti8 -113.6(11)
